data_7131421
loop_
_publ_author_name
'Masero, Fabio'
'Mougel, Victor'

_publ_section_title
;
 Molybdenum(IV) &#x3b2;-diketonate complexes as highly active catalysts
 for allylic substitution reactions.
;
_journal_issue 31
_journal_name_full 'Chemical communications (Cambridge, England)'
_journal_page_first 4636
_journal_page_last 4639
_journal_paper_doi 10.1039/d3cc00572k
_journal_volume 59
_journal_year 2023
_chemical_formula_moiety 'C24 H38 F6 Mo O10 S2'
_chemical_formula_sum 'C24 H38 F6 Mo O10 S2'
_chemical_formula_weight 760.60
_chemical_name_systematic 'Molybdenum bis(pivaloylmethanate) bis(triflate)'
_space_group_crystal_system monoclinic
_space_group_IT_number 15
_space_group_name_Hall '-C 2yc'
_space_group_name_H-M_alt 'C 1 2/c 1'
_atom_sites_solution_hydrogens geom
_atom_sites_solution_primary dual
_audit_creation_date 2023-02-02
_audit_creation_method
;
Olex2 1.5
(compiled 2022.04.07 svn.rca3783a0 for OlexSys, GUI svn.r6498)
;
_audit_update_record
;
2023-02-06 deposited with the CCDC.	2023-03-14 downloaded from the CCDC.
;
_cell_angle_alpha 90
_cell_angle_beta 96.369(4)
_cell_angle_gamma 90
_cell_formula_units_Z 4
_cell_length_a 10.835(3)
_cell_length_b 16.573(4)
_cell_length_c 18.382(5)
_cell_measurement_reflns_used 2151
_cell_measurement_temperature 296.15
_cell_measurement_theta_max 52.388
_cell_measurement_theta_min 4.842
_cell_volume 3280.5(15)
_computing_cell_refinement 'SAINT V8.38A (Bruker, 2018)'
_computing_data_reduction 'SAINT V8.38A (Bruker, 2018)'
_computing_molecular_graphics 'Olex2 1.5 (Dolomanov et al., 2009)'
_computing_publication_material 'Olex2 1.5 (Dolomanov et al., 2009)'
_computing_structure_refinement 'XL  (Sheldrick, 2008)'
_computing_structure_solution 'SHELXT 2018/2 (Sheldrick, 2018)'
_diffrn_ambient_temperature 296.15
_diffrn_detector 'Bruker APEX2 area detector'
_diffrn_detector_area_resol_mean 7.9
_diffrn_detector_type 'CCD area detector'
_diffrn_measured_fraction_theta_full 0.975
_diffrn_measured_fraction_theta_max 0.966
_diffrn_measurement_device 'three-circle diffractometer'
_diffrn_measurement_device_type 'Bruker SMART APEX CCD area detector'
_diffrn_measurement_method '\w and \f scans'
_diffrn_radiation_monochromator 'mirror optics'
_diffrn_radiation_probe x-ray
_diffrn_radiation_type MoK\a
_diffrn_radiation_wavelength 0.71073
_diffrn_reflns_av_R_equivalents 0.0300
_diffrn_reflns_av_unetI/netI 0.0542
_diffrn_reflns_Laue_measured_fraction_full 0.975
_diffrn_reflns_Laue_measured_fraction_max 0.966
_diffrn_reflns_limit_h_max 9
_diffrn_reflns_limit_h_min -13
_diffrn_reflns_limit_k_max 20
_diffrn_reflns_limit_k_min -13
_diffrn_reflns_limit_l_max 22
_diffrn_reflns_limit_l_min -22
_diffrn_reflns_number 5411
_diffrn_reflns_point_group_measured_fraction_full 0.975
_diffrn_reflns_point_group_measured_fraction_max 0.966
_diffrn_reflns_theta_full 25.242
_diffrn_reflns_theta_max 26.387
_diffrn_reflns_theta_min 2.230
_diffrn_source 'microfocus sealed X-ray tube'
_diffrn_source_current 30.0
_diffrn_source_power 1.5
_diffrn_source_type 'Incoatec I\ms'
_diffrn_source_voltage 50.0
_diffrn_standards_number 0
_exptl_absorpt_coefficient_mu 0.609
_exptl_absorpt_correction_T_max 0.7454
_exptl_absorpt_correction_T_min 0.6360
_exptl_absorpt_correction_type multi-scan
_exptl_absorpt_process_details 'SADABS-2016/2 - Bruker AXS area detector scaling and absorption correction'
_exptl_crystal_colour 'metallic dark red'
_exptl_crystal_colour_lustre metallic
_exptl_crystal_colour_modifier dark
_exptl_crystal_colour_primary red
_exptl_crystal_density_diffrn 1.540
_exptl_crystal_description block
_exptl_crystal_F_000 1560
_exptl_crystal_recrystallization_method 'from acetonitrile at -35 degree Celsius'
_exptl_crystal_size_max 0.615
_exptl_crystal_size_mid 0.366
_exptl_crystal_size_min 0.194
_refine_diff_density_max 1.303
_refine_diff_density_min -0.654
_refine_diff_density_rms 0.112
_refine_ls_extinction_method none
_refine_ls_goodness_of_fit_ref 1.096
_refine_ls_hydrogen_treatment constr
_refine_ls_matrix_type full
_refine_ls_number_parameters 201
_refine_ls_number_reflns 3253
_refine_ls_number_restraints 0
_refine_ls_restrained_S_all 1.096
_refine_ls_R_factor_all 0.0605
_refine_ls_R_factor_gt 0.0496
_refine_ls_shift/su_max 0.000
_refine_ls_shift/su_mean 0.000
_refine_ls_structure_factor_coef Fsqd
_refine_ls_weighting_details 'w=1/[\s^2^(Fo^2^)+(0.0411P)^2^+18.6454P] where P=(Fo^2^+2Fc^2^)/3'
_refine_ls_weighting_scheme calc
_refine_ls_wR_factor_gt 0.1141
_refine_ls_wR_factor_ref 0.1206
_reflns_Friedel_coverage 0.000
_reflns_number_gt 2770
_reflns_number_total 3253
_reflns_threshold_expression 'I > 2\s(I)'
_cod_data_source_file d3cc00572k2.cif
_cod_data_source_block fma_479-firsttry
_cod_depositor_comments 'Adding full bibliography for 7131417--7131422.cif.'
_cod_original_cell_volume 3280.5(14)
_cod_database_code 7131421
_shelx_shelxl_version_number 2019/1
_shelx_space_group_comment
;
The symmetry employed for this shelxl refinement is uniquely defined
by the following loop, which should always be used as a source of
symmetry information in preference to the above space-group names.
They are only intended as comments.
;
_shelx_estimated_absorpt_t_max 0.891
_shelx_estimated_absorpt_t_min 0.706
_olex2_refinement_description
;
1. Fixed Uiso
 At 1.2 times of:
  All C(H) groups
 At 1.5 times of:
  All C(H,H,H) groups
2.a Aromatic/amide H refined with riding coordinates:
 C4(H4)
2.b Idealised Me refined as rotating group:
 C1(H1A,H1B,H1C), C7(H7A,H7B,H7C), C8(H8A,H8B,H8C), C9(H9A,H9B,H9C), C10(H10A,
 H10B,H10C), C11(H11A,H11B,H11C)
;
_olex2_date_sample_data_collection 2021-06-01
_olex2_date_sample_submission 2021-06-01
_olex2_submission_original_sample_id FMA_479
_olex2_submission_special_instructions 'No special instructions were received'

loop_
_space_group_symop_operation_xyz
'x, y, z'
'-x, y, -z+1/2'
'x+1/2, y+1/2, z'
'-x+1/2, y+1/2, -z+1/2'
'-x, -y, -z'
'x, -y, z-1/2'
'-x+1/2, -y+1/2, -z'
'x+1/2, -y+1/2, z-1/2'

loop_
_atom_site_label
_atom_site_type_symbol
_atom_site_fract_x
_atom_site_fract_y
_atom_site_fract_z
_atom_site_U_iso_or_equiv
_atom_site_adp_type
_atom_site_occupancy
_atom_site_site_symmetry_order
_atom_site_calc_flag
_atom_site_refinement_flags_posn
_atom_site_refinement_flags_adp
_atom_site_refinement_flags_occupancy
_atom_site_disorder_assembly
_atom_site_disorder_group
Mo1 Mo 0.500000 0.28890(3) 0.750000 0.01452(15) Uani 1 2 d S T P . .
S1 S 0.58881(9) 0.18099(6) 0.61279(6) 0.0214(2) Uani 1 1 d . . . . .
F1 F 0.8098(3) 0.13609(19) 0.66808(18) 0.0496(8) Uani 1 1 d . . . . .
F2 F 0.8011(3) 0.1829(2) 0.55906(16) 0.0464(8) Uani 1 1 d . . . . .
F3 F 0.7909(2) 0.26351(17) 0.65013(16) 0.0388(7) Uani 1 1 d . . . . .
O1 O 0.3359(2) 0.29248(16) 0.69016(14) 0.0169(6) Uani 1 1 d . . . . .
O2 O 0.4307(2) 0.37041(16) 0.81062(14) 0.0171(6) Uani 1 1 d . . . . .
O3 O 0.5636(2) 0.19478(15) 0.68976(15) 0.0172(6) Uani 1 1 d . . . . .
O4 O 0.5420(3) 0.2442(2) 0.56461(16) 0.0331(8) Uani 1 1 d . . . . .
O5 O 0.5657(3) 0.0997(2) 0.59074(19) 0.0414(9) Uani 1 1 d . . . . .
C1 C 0.3228(5) 0.4423(3) 0.9268(3) 0.0384(12) Uani 1 1 d . . . . .
H1A H 0.245487 0.413655 0.924311 0.058 Uiso 1 1 calc R U . . .
H1B H 0.326643 0.481258 0.965647 0.058 Uiso 1 1 calc R U . . .
H1C H 0.390410 0.404957 0.935973 0.058 Uiso 1 1 calc R U . . .
C2 C 0.3322(4) 0.4856(3) 0.8541(2) 0.0260(10) Uani 1 1 d . . . . .
C3 C 0.3385(4) 0.4212(2) 0.7953(2) 0.0209(9) Uani 1 1 d . . . . .
C4 C 0.2551(4) 0.4141(2) 0.7328(2) 0.0216(9) Uani 1 1 d . . . . .
H4 H 0.196138 0.454551 0.722976 0.026 Uiso 1 1 calc R U . . .
C5 C 0.2545(4) 0.3494(2) 0.6834(2) 0.0206(9) Uani 1 1 d . . . . .
C6 C 0.1584(4) 0.3409(2) 0.6169(2) 0.0204(9) Uani 1 1 d . . . . .
C7 C 0.1185(5) 0.2527(3) 0.6108(3) 0.0353(11) Uani 1 1 d . . . . .
H7A H 0.188733 0.219717 0.603136 0.053 Uiso 1 1 calc R U . . .
H7B H 0.055322 0.246422 0.570207 0.053 Uiso 1 1 calc R U . . .
H7C H 0.086208 0.236421 0.655077 0.053 Uiso 1 1 calc R U . . .
C8 C 0.4525(4) 0.5350(3) 0.8585(3) 0.0333(11) Uani 1 1 d . . . . .
H8A H 0.522571 0.499438 0.867018 0.050 Uiso 1 1 calc R U . . .
H8B H 0.454024 0.573030 0.898011 0.050 Uiso 1 1 calc R U . . .
H8C H 0.456275 0.563431 0.813327 0.050 Uiso 1 1 calc R U . . .
C9 C 0.2195(4) 0.5420(3) 0.8365(3) 0.0301(10) Uani 1 1 d . . . . .
H9A H 0.225104 0.568267 0.790408 0.045 Uiso 1 1 calc R U . . .
H9B H 0.218927 0.581916 0.874315 0.045 Uiso 1 1 calc R U . . .
H9C H 0.144315 0.510980 0.833764 0.045 Uiso 1 1 calc R U . . .
C10 C 0.2236(5) 0.3655(4) 0.5510(3) 0.0504(15) Uani 1 1 d . . . . .
H10A H 0.254544 0.419542 0.557683 0.076 Uiso 1 1 calc R U . . .
H10B H 0.165862 0.362943 0.507495 0.076 Uiso 1 1 calc R U . . .
H10C H 0.291595 0.329367 0.546243 0.076 Uiso 1 1 calc R U . . .
C11 C 0.0427(4) 0.3931(3) 0.6216(3) 0.0372(12) Uani 1 1 d . . . . .
H11A H 0.006223 0.379844 0.665324 0.056 Uiso 1 1 calc R U . . .
H11B H -0.016290 0.383054 0.579647 0.056 Uiso 1 1 calc R U . . .
H11C H 0.065856 0.449016 0.622711 0.056 Uiso 1 1 calc R U . . .
C12 C 0.7576(4) 0.1919(3) 0.6233(3) 0.0269(10) Uani 1 1 d . . . . .

loop_
_atom_site_aniso_label
_atom_site_aniso_U_11
_atom_site_aniso_U_22
_atom_site_aniso_U_33
_atom_site_aniso_U_23
_atom_site_aniso_U_13
_atom_site_aniso_U_12
Mo1 0.0105(2) 0.0123(3) 0.0210(3) 0.000 0.00295(17) 0.000
S1 0.0185(5) 0.0215(5) 0.0245(5) -0.0052(4) 0.0040(4) -0.0027(4)
F1 0.0293(16) 0.055(2) 0.066(2) 0.0200(16) 0.0118(14) 0.0230(15)
F2 0.0393(18) 0.059(2) 0.0458(17) -0.0102(14) 0.0257(14) 0.0005(15)
F3 0.0187(13) 0.0377(17) 0.0605(19) -0.0136(14) 0.0066(13) -0.0077(12)
O1 0.0138(13) 0.0138(14) 0.0228(14) 0.0007(11) 0.0010(11) 0.0001(11)
O2 0.0142(13) 0.0146(14) 0.0227(14) -0.0026(11) 0.0026(11) -0.0005(11)
O3 0.0181(14) 0.0088(14) 0.0256(14) 0.0011(10) 0.0063(11) 0.0009(10)
O4 0.0289(18) 0.045(2) 0.0237(16) 0.0032(14) -0.0040(13) 0.0018(15)
O5 0.050(2) 0.0287(19) 0.048(2) -0.0177(16) 0.0194(17) -0.0132(17)
C1 0.056(3) 0.028(3) 0.034(3) -0.007(2) 0.015(2) -0.001(2)
C2 0.029(2) 0.018(2) 0.032(2) -0.0068(18) 0.0093(19) 0.0021(18)
C3 0.020(2) 0.014(2) 0.031(2) 0.0010(16) 0.0118(17) -0.0030(16)
C4 0.018(2) 0.016(2) 0.030(2) 0.0009(17) 0.0044(17) 0.0035(16)
C5 0.019(2) 0.015(2) 0.029(2) 0.0038(16) 0.0081(17) -0.0037(16)
C6 0.016(2) 0.021(2) 0.023(2) 0.0014(16) -0.0046(16) 0.0042(16)
C7 0.036(3) 0.025(3) 0.041(3) -0.006(2) -0.013(2) 0.002(2)
C8 0.026(2) 0.025(3) 0.049(3) -0.013(2) 0.002(2) 0.000(2)
C9 0.026(2) 0.019(2) 0.047(3) -0.010(2) 0.012(2) -0.0002(18)
C10 0.039(3) 0.083(5) 0.029(3) 0.014(3) 0.000(2) -0.016(3)
C11 0.024(2) 0.036(3) 0.049(3) -0.007(2) -0.007(2) 0.006(2)
C12 0.026(2) 0.019(2) 0.038(2) -0.0018(18) 0.0137(19) 0.0069(18)

loop_
_atom_type_symbol
_atom_type_description
_atom_type_scat_dispersion_real
_atom_type_scat_dispersion_imag
_atom_type_scat_source
C C 0.0033 0.0016 'International Tables Vol C Tables 4.2.6.8 and 6.1.1.4'
H H 0.0000 0.0000 'International Tables Vol C Tables 4.2.6.8 and 6.1.1.4'
F F 0.0171 0.0103 'International Tables Vol C Tables 4.2.6.8 and 6.1.1.4'
Mo Mo -1.6832 0.6857 'International Tables Vol C Tables 4.2.6.8 and 6.1.1.4'
O O 0.0106 0.0060 'International Tables Vol C Tables 4.2.6.8 and 6.1.1.4'
S S 0.1246 0.1234 'International Tables Vol C Tables 4.2.6.8 and 6.1.1.4'

loop_
_geom_angle_atom_site_label_1
_geom_angle_atom_site_label_2
_geom_angle_atom_site_label_3
_geom_angle
_geom_angle_site_symmetry_1
_geom_angle_site_symmetry_3
_geom_angle_publ_flag
O1 Mo1 O1 176.57(15) 2_656 . ?
O1 Mo1 O3 89.32(11) 2_656 . ?
O1 Mo1 O3 89.32(11) . 2_656 ?
O1 Mo1 O3 93.27(11) . . ?
O1 Mo1 O3 93.27(11) 2_656 2_656 ?
O2 Mo1 O1 85.30(11) . . ?
O2 Mo1 O1 92.32(11) 2_656 . ?
O2 Mo1 O1 92.32(11) . 2_656 ?
O2 Mo1 O1 85.30(11) 2_656 2_656 ?
O2 Mo1 O2 92.49(16) 2_656 . ?
O2 Mo1 O3 92.52(11) 2_656 . ?
O2 Mo1 O3 174.83(10) 2_656 2_656 ?
O2 Mo1 O3 174.83(11) . . ?
O2 Mo1 O3 92.52(11) . 2_656 ?
O3 Mo1 O3 82.49(14) . 2_656 ?
O3 S1 C12 99.88(18) . . ?
O4 S1 O3 112.79(18) . . ?
O4 S1 C12 106.0(2) . . ?
O5 S1 O3 111.83(18) . . ?
O5 S1 O4 118.6(2) . . ?
O5 S1 C12 105.5(2) . . ?
C5 O1 Mo1 129.5(3) . . ?
C3 O2 Mo1 130.7(2) . . ?
S1 O3 Mo1 136.87(16) . . ?
H1A C1 H1B 109.5 . . ?
H1A C1 H1C 109.5 . . ?
H1B C1 H1C 109.5 . . ?
C2 C1 H1A 109.5 . . ?
C2 C1 H1B 109.5 . . ?
C2 C1 H1C 109.5 . . ?
C1 C2 C8 110.0(4) . . ?
C1 C2 C9 109.9(4) . . ?
C3 C2 C1 107.6(4) . . ?
C3 C2 C8 107.8(3) . . ?
C3 C2 C9 111.8(4) . . ?
C8 C2 C9 109.7(4) . . ?
O2 C3 C2 112.9(4) . . ?
O2 C3 C4 122.4(4) . . ?
C4 C3 C2 124.7(4) . . ?
C3 C4 H4 118.1 . . ?
C3 C4 C5 123.8(4) . . ?
C5 C4 H4 118.1 . . ?
O1 C5 C4 122.9(4) . . ?
O1 C5 C6 114.2(3) . . ?
C4 C5 C6 123.0(4) . . ?
C5 C6 C7 108.2(3) . . ?
C5 C6 C10 106.1(4) . . ?
C5 C6 C11 113.2(4) . . ?
C7 C6 C10 110.5(4) . . ?
C7 C6 C11 108.5(4) . . ?
C10 C6 C11 110.3(4) . . ?
C6 C7 H7A 109.5 . . ?
C6 C7 H7B 109.5 . . ?
C6 C7 H7C 109.5 . . ?
H7A C7 H7B 109.5 . . ?
H7A C7 H7C 109.5 . . ?
H7B C7 H7C 109.5 . . ?
C2 C8 H8A 109.5 . . ?
C2 C8 H8B 109.5 . . ?
C2 C8 H8C 109.5 . . ?
H8A C8 H8B 109.5 . . ?
H8A C8 H8C 109.5 . . ?
H8B C8 H8C 109.5 . . ?
C2 C9 H9A 109.5 . . ?
C2 C9 H9B 109.5 . . ?
C2 C9 H9C 109.5 . . ?
H9A C9 H9B 109.5 . . ?
H9A C9 H9C 109.5 . . ?
H9B C9 H9C 109.5 . . ?
C6 C10 H10A 109.5 . . ?
C6 C10 H10B 109.5 . . ?
C6 C10 H10C 109.5 . . ?
H10A C10 H10B 109.5 . . ?
H10A C10 H10C 109.5 . . ?
H10B C10 H10C 109.5 . . ?
C6 C11 H11A 109.5 . . ?
C6 C11 H11B 109.5 . . ?
C6 C11 H11C 109.5 . . ?
H11A C11 H11B 109.5 . . ?
H11A C11 H11C 109.5 . . ?
H11B C11 H11C 109.5 . . ?
F1 C12 S1 110.5(3) . . ?
F1 C12 F2 107.8(3) . . ?
F2 C12 S1 110.2(3) . . ?
F3 C12 S1 111.0(3) . . ?
F3 C12 F1 108.4(4) . . ?
F3 C12 F2 109.0(4) . . ?

loop_
_geom_bond_atom_site_label_1
_geom_bond_atom_site_label_2
_geom_bond_distance
_geom_bond_site_symmetry_2
_geom_bond_publ_flag
Mo1 O1 1.985(3) . ?
Mo1 O1 1.985(3) 2_656 ?
Mo1 O2 1.954(3) 2_656 ?
Mo1 O2 1.954(3) . ?
Mo1 O3 2.075(3) . ?
Mo1 O3 2.075(3) 2_656 ?
S1 O3 1.488(3) . ?
S1 O4 1.427(3) . ?
S1 O5 1.420(3) . ?
S1 C12 1.827(5) . ?
F1 C12 1.324(5) . ?
F2 C12 1.327(5) . ?
F3 C12 1.320(5) . ?
O1 C5 1.288(5) . ?
O2 C3 1.312(5) . ?
C1 H1A 0.9600 . ?
C1 H1B 0.9600 . ?
C1 H1C 0.9600 . ?
C1 C2 1.530(6) . ?
C2 C3 1.528(6) . ?
C2 C8 1.534(6) . ?
C2 C9 1.543(6) . ?
C3 C4 1.385(6) . ?
C4 H4 0.9300 . ?
C4 C5 1.404(6) . ?
C5 C6 1.522(6) . ?
C6 C7 1.525(6) . ?
C6 C10 1.525(6) . ?
C6 C11 1.533(6) . ?
C7 H7A 0.9600 . ?
C7 H7B 0.9600 . ?
C7 H7C 0.9600 . ?
C8 H8A 0.9600 . ?
C8 H8B 0.9600 . ?
C8 H8C 0.9600 . ?
C9 H9A 0.9600 . ?
C9 H9B 0.9600 . ?
C9 H9C 0.9600 . ?
C10 H10A 0.9600 . ?
C10 H10B 0.9600 . ?
C10 H10C 0.9600 . ?
C11 H11A 0.9600 . ?
C11 H11B 0.9600 . ?
C11 H11C 0.9600 . ?

loop_
_geom_torsion_atom_site_label_1
_geom_torsion_atom_site_label_2
_geom_torsion_atom_site_label_3
_geom_torsion_atom_site_label_4
_geom_torsion
_geom_torsion_site_symmetry_1
_geom_torsion_site_symmetry_2
_geom_torsion_site_symmetry_3
_geom_torsion_site_symmetry_4
_geom_torsion_publ_flag
Mo1 O1 C5 C4 -16.6(5) . . . . ?
Mo1 O1 C5 C6 163.0(2) . . . . ?
Mo1 O2 C3 C2 -168.5(2) . . . . ?
Mo1 O2 C3 C4 13.2(5) . . . . ?
O1 C5 C6 C7 42.6(5) . . . . ?
O1 C5 C6 C10 -75.9(5) . . . . ?
O1 C5 C6 C11 163.0(4) . . . . ?
O2 C3 C4 C5 5.3(6) . . . . ?
O3 S1 C12 F1 62.0(3) . . . . ?
O3 S1 C12 F2 -179.1(3) . . . . ?
O3 S1 C12 F3 -58.3(3) . . . . ?
O4 S1 O3 Mo1 -10.8(3) . . . . ?
O4 S1 C12 F1 179.3(3) . . . . ?
O4 S1 C12 F2 -61.8(3) . . . . ?
O4 S1 C12 F3 59.0(4) . . . . ?
O5 S1 O3 Mo1 -147.5(3) . . . . ?
O5 S1 C12 F1 -54.1(4) . . . . ?
O5 S1 C12 F2 64.8(3) . . . . ?
O5 S1 C12 F3 -174.4(3) . . . . ?
C1 C2 C3 O2 -56.6(5) . . . . ?
C1 C2 C3 C4 121.7(5) . . . . ?
C2 C3 C4 C5 -172.8(4) . . . . ?
C3 C4 C5 O1 -3.4(6) . . . . ?
C3 C4 C5 C6 177.1(4) . . . . ?
C4 C5 C6 C7 -137.8(4) . . . . ?
C4 C5 C6 C10 103.6(5) . . . . ?
C4 C5 C6 C11 -17.5(6) . . . . ?
C8 C2 C3 O2 62.1(5) . . . . ?
C8 C2 C3 C4 -119.7(4) . . . . ?
C9 C2 C3 O2 -177.3(3) . . . . ?
C9 C2 C3 C4 1.0(6) . . . . ?
C12 S1 O3 Mo1 101.3(3) . . . . ?
